data_7712156
loop_
_publ_author_name
'Wakizaka, Masanori'
'Matsumoto, Takeshi'
'Chang, Ho-Chol'

_publ_section_title
;
 Switching of the redox centers of a tris-2-mercaptophenolato
 chromium(III) metalloligand by a guest metal ion.
;
_journal_issue 6
_journal_name_full 'Dalton transactions (Cambridge, England : 2003)'
_journal_page_first 1538
_journal_page_last 1542
_journal_paper_doi 10.1039/d2dt03502b
_journal_volume 52
_journal_year 2023
_chemical_formula_moiety 'C18 H12 Co0.5 Cr O3 S3, C18 H12 Co1.9 Cr K0.2 O12.5 S3, 10(O)'
_chemical_formula_sum 'C36 H24 Co2.4 Cr2 K0.2 O25.5 S6'
_chemical_formula_weight 1310.16
_space_group_crystal_system triclinic
_space_group_IT_number 2
_space_group_name_Hall '-P 1'
_space_group_name_H-M_alt 'P -1'
_atom_sites_solution_hydrogens geom
_atom_sites_solution_primary dual
_audit_creation_date 2021-12-25
_audit_creation_method
;
Olex2 1.3-ac4
(compiled 2019.04.23 svn.r3594 for Rigaku Oxford Diffraction, GUI svn.r5739)
;
_audit_update_record
;
2021-12-25 deposited with the CCDC.	2023-01-18 downloaded from the CCDC.
;
_cell_angle_alpha 70.242(2)
_cell_angle_beta 73.531(2)
_cell_angle_gamma 88.9980(10)
_cell_formula_units_Z 2
_cell_length_a 12.6211(2)
_cell_length_b 14.7753(3)
_cell_length_c 16.6912(3)
_cell_measurement_reflns_used 41813
_cell_measurement_temperature 120
_cell_measurement_theta_max 31.9180
_cell_measurement_theta_min 3.1640
_cell_volume 2798.56(10)
_computing_cell_refinement 'CrysAlisPro 1.171.40.61a (Rigaku OD, 2019)'
_computing_data_collection 'CrysAlisPro 1.171.40.61a (Rigaku OD, 2019)'
_computing_data_reduction 'CrysAlisPro 1.171.40.61a (Rigaku OD, 2019)'
_computing_molecular_graphics 'Olex2 (Dolomanov et al., 2009)'
_computing_publication_material 'Olex2 (Dolomanov et al., 2009)'
_computing_structure_refinement 'ShelXL (Sheldrick, 2015)'
_computing_structure_solution 'ShelXT (Sheldrick, 2015)'
_diffrn_ambient_temperature 120
_diffrn_detector 'Hybrid Pixel Array Detector'
_diffrn_detector_area_resol_mean 10.0000
_diffrn_detector_type 'HPC area detector'
_diffrn_measured_fraction_theta_full 0.998
_diffrn_measured_fraction_theta_max 0.893
_diffrn_measurement_details
;
List of Runs (angles in degrees, time in seconds):

  # Type    Start    End  Width  t~exp~   \w     \q     \k     \f   Frames
#--------------------------------------------------------------------------
  1  \w     38.00  64.00   0.50    6.00    --   -0.30  45.00  30.00   52
  2  \w    -88.00  49.00   0.50    6.00    --   -0.30  45.00 120.00  274
  3  \w    -89.00  72.00   0.50    6.00    --   -0.30  45.00 -19.77  322
  4  \w    -88.00  80.00   0.50    6.00    --   -0.30  45.00 150.00  336
  5  \w    -84.00 -59.00   0.50    6.00    --   -0.30  45.00  60.00   50
  6  \w    -51.00  23.00   0.50    6.00    --   -0.30  45.00  60.00  148
  7  \w     35.00  60.00   0.50    6.00    --   -0.30  45.00   0.00   50
  8  \w    -28.00  -3.00   0.50    6.00    --   -0.30  45.00  90.00   50
  9  \w    -80.00 -55.00   0.50    6.00    --   -0.30  45.00  30.00   50
;
_diffrn_measurement_device 'four-circle diffractometer'
_diffrn_measurement_device_type 'XtaLAB AFC10 (RCD3): fixed-chi single'
_diffrn_measurement_method '\w scans'
_diffrn_orient_matrix_type 'CrysAlisPro convention (1999,Acta A55,543-557)'
_diffrn_orient_matrix_UB_11 0.0201188000
_diffrn_orient_matrix_UB_12 0.0149040000
_diffrn_orient_matrix_UB_13 -0.0471172000
_diffrn_orient_matrix_UB_21 -0.0346202000
_diffrn_orient_matrix_UB_22 -0.0377495000
_diffrn_orient_matrix_UB_23 0.0007269000
_diffrn_orient_matrix_UB_31 -0.0430950000
_diffrn_orient_matrix_UB_32 0.0312169000
_diffrn_orient_matrix_UB_33 -0.0035517000
_diffrn_radiation_monochromator mirror
_diffrn_radiation_probe x-ray
_diffrn_radiation_type 'Mo K\a'
_diffrn_radiation_wavelength 0.71073
_diffrn_reflns_av_R_equivalents 0.0518
_diffrn_reflns_av_unetI/netI 0.0314
_diffrn_reflns_Laue_measured_fraction_full 0.998
_diffrn_reflns_Laue_measured_fraction_max 0.893
_diffrn_reflns_limit_h_max 18
_diffrn_reflns_limit_h_min -18
_diffrn_reflns_limit_k_max 21
_diffrn_reflns_limit_k_min -21
_diffrn_reflns_limit_l_max 24
_diffrn_reflns_limit_l_min -24
_diffrn_reflns_number 89620
_diffrn_reflns_point_group_measured_fraction_full 0.998
_diffrn_reflns_point_group_measured_fraction_max 0.893
_diffrn_reflns_theta_full 25.242
_diffrn_reflns_theta_max 31.909
_diffrn_reflns_theta_min 2.941
_diffrn_source 'Rotating-anode X-ray tube'
_diffrn_source_type 'Rigaku (Mo) X-ray Source'
_exptl_absorpt_coefficient_mu 1.390
_exptl_absorpt_correction_T_max 1.00000
_exptl_absorpt_correction_T_min 0.71936
_exptl_absorpt_correction_type multi-scan
_exptl_absorpt_process_details
;
CrysAlisPro 1.171.40.61a (Rigaku Oxford Diffraction, 2019)
Empirical absorption correction using spherical harmonics,
 implemented in SCALE3 ABSPACK scaling algorithm.
;
_exptl_crystal_colour 'dull dark violet'
_exptl_crystal_colour_lustre dull
_exptl_crystal_colour_modifier dark
_exptl_crystal_colour_primary violet
_exptl_crystal_density_diffrn 1.555
_exptl_crystal_description plate
_exptl_crystal_F_000 1313
_exptl_crystal_size_max 0.2
_exptl_crystal_size_mid 0.2
_exptl_crystal_size_min 0.1
_refine_diff_density_max 2.235
_refine_diff_density_min -1.588
_refine_diff_density_rms 0.154
_refine_ls_extinction_method none
_refine_ls_goodness_of_fit_ref 1.058
_refine_ls_hydrogen_treatment constr
_refine_ls_matrix_type full
_refine_ls_number_parameters 706
_refine_ls_number_reflns 17209
_refine_ls_number_restraints 0
_refine_ls_restrained_S_all 1.058
_refine_ls_R_factor_all 0.0694
_refine_ls_R_factor_gt 0.0620
_refine_ls_shift/su_max 0.001
_refine_ls_shift/su_mean 0.000
_refine_ls_structure_factor_coef Fsqd
_refine_ls_weighting_details 'w=1/[\s^2^(Fo^2^)+(0.0948P)^2^+9.4223P] where P=(Fo^2^+2Fc^2^)/3'
_refine_ls_weighting_scheme calc
_refine_ls_wR_factor_gt 0.1753
_refine_ls_wR_factor_ref 0.1817
_reflns_Friedel_coverage 0.000
_reflns_number_gt 15104
_reflns_number_total 17209
_reflns_threshold_expression 'I > 2\s(I)'
_cod_data_source_file d2dt03502b2.cif
_cod_data_source_block c_120k
_cod_depositor_comments 'Adding full bibliography for 7712156.cif.'
_cod_original_formula_sum 'C36 H24 Co2.40 Cr2 K0.20 O25.50 S6'
_cod_database_code 7712156
_shelx_shelxl_version_number 2018/3
_chemical_oxdiff_formula 'Cr Co K C8 H8 O8 S8'
_shelx_space_group_comment
;
The symmetry employed for this shelxl refinement is uniquely defined
by the following loop, which should always be used as a source of
symmetry information in preference to the above space-group names.
They are only intended as comments.
;
_shelx_estimated_absorpt_t_max 0.874
_shelx_estimated_absorpt_t_min 0.769
_diffrn_oxdiff_digest_frames
;
013da251702c711e91df7dbd863b74866e00026f47c
;
_reflns_odcompleteness_completeness 99.83
_reflns_odcompleteness_iscentric 1
_reflns_odcompleteness_theta 26.32
_olex2_refinement_description
;
1. Fixed Uiso
 At 1.2 times of:
  All C(H) groups
2. Others
 Fixed Sof: Co3(0.95) Co5(0.2) Co4(0.2) O19(0.8) O26(0.8) O25(0.8) O18(0.8)
 O15(0.8) O22(0.5) O27(0.8) Co6(0.05) K1(0.2) O14(0.2)
3.a Aromatic/amide H refined with riding coordinates:
 C30(H30), C15(H15), C21(H21), C23(H23), C18(H18), C12(H12), C24(H24),
 C22(H22), C35(H35), C36(H36), C33(H33), C16(H16), C29(H29), C17(H17), C9(H9),
 C6(H6), C10(H10), C5(H5), C11(H11), C27(H27), C28(H28), C34(H34), C3(H3),
 C4(H4)
;
_smtbx_masks_void_probe_radius 1.2
_smtbx_masks_void_truncation_radius 1.2
_olex2_submission_special_instructions 'No special instructions were received'
_oxdiff_exptl_absorpt_empirical_details
;
Empirical correction (ABSPACK) includes:
- Absorption correction using spherical harmonics
- Frame scaling
;
_oxdiff_exptl_absorpt_empirical_full_max 1.358
_oxdiff_exptl_absorpt_empirical_full_min 0.781

loop_
_space_group_symop_operation_xyz
'x, y, z'
'-x, -y, -z'

loop_
_atom_site_label
_atom_site_type_symbol
_atom_site_fract_x
_atom_site_fract_y
_atom_site_fract_z
_atom_site_U_iso_or_equiv
_atom_site_adp_type
_atom_site_occupancy
_atom_site_site_symmetry_order
_atom_site_calc_flag
_atom_site_refinement_flags_posn
_atom_site_refinement_flags_adp
_atom_site_refinement_flags_occupancy
_atom_site_disorder_assembly
_atom_site_disorder_group
Co1 Co 1.000000 1.000000 0.000000 0.01539(11) Uani 1 2 d S T P . .
Co2 Co 0.500000 0.500000 1.000000 0.01407(11) Uani 1 2 d S T P . .
Cr1 Cr 0.90360(4) 0.89459(3) 0.18603(3) 0.01414(10) Uani 1 1 d . . . . .
Cr2 Cr 0.59706(4) 0.53222(3) 0.81338(3) 0.01492(10) Uani 1 1 d . . . . .
Co3 Co 0.76260(4) 0.71989(4) 0.50058(3) 0.02319(11) Uani 0.95 1 d . . . . .
S6 S 0.43887(6) 0.43364(5) 0.91223(5) 0.01695(13) Uani 1 1 d . . . . .
S2 S 0.82186(6) 0.93027(5) 0.07051(5) 0.01826(14) Uani 1 1 d . . . . .
S4 S 0.67833(6) 0.47865(5) 0.92948(5) 0.01671(13) Uani 1 1 d . . . . .
S5 S 0.51884(6) 0.64337(5) 0.88227(5) 0.01722(13) Uani 1 1 d . . . . .
S1 S 0.98172(6) 1.05545(5) 0.11668(5) 0.01869(14) Uani 1 1 d . . . . .
S3 S 1.06051(6) 0.86427(5) 0.08745(5) 0.01825(14) Uani 1 1 d . . . . .
O5 O 0.51831(19) 0.59381(19) 0.72471(15) 0.0230(4) Uani 1 1 d . . . . .
O4 O 0.73732(18) 0.61201(17) 0.74293(14) 0.0199(4) Uani 1 1 d . . . . .
O6 O 0.64327(18) 0.42185(17) 0.77437(16) 0.0221(4) Uani 1 1 d . . . . .
O3 O 0.85415(18) 0.75668(16) 0.22584(14) 0.0187(4) Uani 1 1 d . . . . .
O1 O 0.98418(18) 0.88477(17) 0.27415(15) 0.0215(4) Uani 1 1 d . . . . .
O2 O 0.76443(18) 0.92579(17) 0.25663(15) 0.0208(4) Uani 1 1 d . . . . .
Co5 Co 0.6394(2) 0.4343(2) 0.59636(17) 0.0226(5) Uani 0.2 1 d . . . . .
O8 O 0.7074(2) 0.7712(2) 0.61070(18) 0.0317(5) Uani 1 1 d . . . . .
O24 O 1.1279(2) 0.5754(2) 0.23611(18) 0.0313(5) Uani 1 1 d . . . . .
O11 O 0.8212(2) 0.6614(2) 0.39703(17) 0.0322(6) Uani 1 1 d . . . . .
O12 O 0.6126(2) 0.6294(2) 0.55298(18) 0.0332(6) Uani 1 1 d . . . . .
O7 O 0.9045(2) 0.8129(2) 0.45199(17) 0.0319(6) Uani 1 1 d . . . . .
O10 O 0.8377(2) 0.6144(2) 0.57799(17) 0.0329(6) Uani 1 1 d . . . . .
Co4 Co 0.56135(18) 0.47120(16) 0.55863(13) 0.0197(4) Uani 0.2 1 d . . . . .
O28 O 0.3751(2) 0.2518(2) 0.7565(2) 0.0392(7) Uani 1 1 d . . . . .
O9 O 0.6823(3) 0.8224(2) 0.42593(19) 0.0393(7) Uani 1 1 d . . . . .
O16 O 0.4329(3) 0.4449(2) 0.6841(2) 0.0363(6) Uani 1 1 d . . . . .
O23 O 1.0504(3) 0.6923(2) 0.3293(2) 0.0377(6) Uani 1 1 d . . . . .
O17 O 1.1803(3) 0.9291(3) 0.6837(2) 0.0463(8) Uani 1 1 d . . . . .
C13 C 1.0024(3) 0.7502(2) 0.1012(2) 0.0195(5) Uani 1 1 d . . . . .
C7 C 0.7251(2) 1.0004(2) 0.1176(2) 0.0194(5) Uani 1 1 d . . . . .
C26 C 0.4261(3) 0.6351(2) 0.7552(2) 0.0219(6) Uani 1 1 d . . . . .
C14 C 0.9058(3) 0.7082(2) 0.1722(2) 0.0198(5) Uani 1 1 d . . . . .
C32 C 0.5904(3) 0.3347(2) 0.8286(2) 0.0228(6) Uani 1 1 d . . . . .
C31 C 0.4936(2) 0.3271(2) 0.8994(2) 0.0194(5) Uani 1 1 d . . . . .
C1 C 1.0919(2) 1.0286(2) 0.1652(2) 0.0193(5) Uani 1 1 d . . . . .
C8 C 0.7021(2) 0.9825(2) 0.2092(2) 0.0203(5) Uani 1 1 d . . . . .
C25 C 0.4091(2) 0.6577(2) 0.8330(2) 0.0193(5) Uani 1 1 d . . . . .
C19 C 0.7721(2) 0.5836(2) 0.8831(2) 0.0177(5) Uani 1 1 d . . . . .
C30 C 0.3111(3) 0.6961(2) 0.8663(2) 0.0225(6) Uani 1 1 d . . . . .
H30 H 0.300148 0.711291 0.918812 0.027 Uiso 1 1 calc R . . . .
C15 C 0.8661(3) 0.6141(2) 0.1872(2) 0.0253(6) Uani 1 1 d . . . . .
H15 H 0.799433 0.585518 0.233176 0.030 Uiso 1 1 calc R . . . .
C20 C 0.7947(2) 0.6356(2) 0.7914(2) 0.0187(5) Uani 1 1 d . . . . .
C2 C 1.0768(2) 0.9457(2) 0.2420(2) 0.0211(6) Uani 1 1 d . . . . .
O20 O 1.0776(3) 0.7569(3) 0.5269(3) 0.0556(9) Uani 1 1 d . . . . .
C21 C 0.8779(3) 0.7117(2) 0.7507(2) 0.0242(6) Uani 1 1 d . . . . .
H21 H 0.895519 0.746001 0.688478 0.029 Uiso 1 1 calc R . . . .
C23 C 0.9109(3) 0.6876(3) 0.8913(2) 0.0262(6) Uani 1 1 d . . . . .
H23 H 0.949778 0.706079 0.925161 0.031 Uiso 1 1 calc R . . . .
C18 C 1.0592(3) 0.6972(3) 0.0496(2) 0.0254(6) Uani 1 1 d . . . . .
H18 H 1.124823 0.725697 0.002375 0.031 Uiso 1 1 calc R . . . .
C12 C 0.6638(3) 1.0638(2) 0.0692(2) 0.0239(6) Uani 1 1 d . . . . .
H12 H 0.680376 1.076857 0.006958 0.029 Uiso 1 1 calc R . . . .
C24 C 0.8303(2) 0.6105(2) 0.9324(2) 0.0206(5) Uani 1 1 d . . . . .
H24 H 0.814563 0.575757 0.994427 0.025 Uiso 1 1 calc R . . . .
C22 C 0.9348(3) 0.7376(3) 0.8007(3) 0.0273(7) Uani 1 1 d . . . . .
H22 H 0.990619 0.789983 0.772512 0.033 Uiso 1 1 calc R . . . .
C35 C 0.4720(4) 0.1547(3) 0.9334(3) 0.0338(8) Uani 1 1 d . . . . .
H35 H 0.431408 0.093767 0.967869 0.041 Uiso 1 1 calc R . . . .
C36 C 0.4347(3) 0.2375(2) 0.9505(2) 0.0256(6) Uani 1 1 d . . . . .
H36 H 0.368676 0.232913 0.997085 0.031 Uiso 1 1 calc R . . . .
C33 C 0.6279(3) 0.2500(3) 0.8138(3) 0.0321(8) Uani 1 1 d . . . . .
H33 H 0.694176 0.253348 0.767890 0.038 Uiso 1 1 calc R . . . .
C16 C 0.9238(4) 0.5622(3) 0.1352(3) 0.0314(7) Uani 1 1 d . . . . .
H16 H 0.896596 0.498079 0.146694 0.038 Uiso 1 1 calc R . . . .
C29 C 0.2297(3) 0.7120(3) 0.8231(2) 0.0278(7) Uani 1 1 d . . . . .
H29 H 0.162386 0.736380 0.846722 0.033 Uiso 1 1 calc R . . . .
C17 C 1.0204(3) 0.6032(3) 0.0669(3) 0.0304(7) Uani 1 1 d . . . . .
H17 H 1.059730 0.567110 0.032207 0.037 Uiso 1 1 calc R . . . .
O19 O 0.8396(4) 0.9340(3) 0.5874(3) 0.0469(10) Uani 0.8 1 d . . . . .
C9 C 0.6133(3) 1.0249(3) 0.2515(2) 0.0259(6) Uani 1 1 d . . . . .
H9 H 0.594359 1.010446 0.314101 0.031 Uiso 1 1 calc R . . . .
C6 C 1.1888(3) 1.0904(3) 0.1325(2) 0.0250(6) Uani 1 1 d . . . . .
H6 H 1.198329 1.146359 0.080911 0.030 Uiso 1 1 calc R . . . .
C10 C 0.5534(3) 1.0875(3) 0.2026(3) 0.0295(7) Uani 1 1 d . . . . .
H10 H 0.494362 1.116910 0.231482 0.035 Uiso 1 1 calc R . . . .
C5 C 1.2711(3) 1.0709(3) 0.1745(3) 0.0316(7) Uani 1 1 d . . . . .
H5 H 1.336653 1.113314 0.151966 0.038 Uiso 1 1 calc R . . . .
C11 C 0.5789(3) 1.1078(3) 0.1110(3) 0.0292(7) Uani 1 1 d . . . . .
H11 H 0.538305 1.151659 0.077473 0.035 Uiso 1 1 calc R . . . .
O21 O 1.0583(4) 0.5624(4) 0.6366(4) 0.0747(13) Uani 1 1 d . . . . .
C27 C 0.3450(3) 0.6548(3) 0.7104(2) 0.0300(7) Uani 1 1 d . . . . .
H27 H 0.356633 0.642676 0.656258 0.036 Uiso 1 1 calc R . . . .
C28 C 0.2477(3) 0.6921(3) 0.7449(3) 0.0315(7) Uani 1 1 d . . . . .
H28 H 0.192715 0.704029 0.714598 0.038 Uiso 1 1 calc R . . . .
C34 C 0.5686(4) 0.1618(3) 0.8660(3) 0.0368(8) Uani 1 1 d . . . . .
H34 H 0.594794 0.105009 0.855347 0.044 Uiso 1 1 calc R . . . .
C3 C 1.1609(3) 0.9264(3) 0.2838(2) 0.0280(7) Uani 1 1 d . . . . .
H3 H 1.152058 0.870680 0.335379 0.034 Uiso 1 1 calc R . . . .
C4 C 1.2570(3) 0.9885(3) 0.2501(3) 0.0326(8) Uani 1 1 d . . . . .
H4 H 1.313614 0.974703 0.278716 0.039 Uiso 1 1 calc R . . . .
O26 O 0.3498(4) 0.9257(4) 0.5352(4) 0.0603(13) Uani 0.8 1 d . . . . .
O25 O 0.5518(4) 0.8894(4) 0.5533(3) 0.0566(12) Uani 0.8 1 d . . . . .
O18 O 1.0624(4) 0.9169(3) 0.5744(3) 0.0507(11) Uani 0.8 1 d . . . . .
O13 O 0.7090(5) 0.4909(3) 0.4189(3) 0.0823(17) Uani 1 1 d . . . . .
O15 O 0.5128(4) 0.3168(6) 0.5676(4) 0.086(2) Uani 0.8 1 d . . . . .
O22 O 1.1218(6) 0.5567(4) 0.4580(4) 0.0421(15) Uani 0.5 1 d . . . . .
O27 O 0.3141(5) 0.8046(7) 0.4511(5) 0.100(3) Uani 0.8 1 d . . . . .
Co6 Co 0.7533(8) 0.5759(8) 0.5027(6) 0.029(2) Uani 0.05 1 d . . . . .
K1 K 0.6956(18) 0.4243(10) 0.6129(7) 0.137(6) Uani 0.2 1 d . . . . .
O14 O 0.5474(14) 0.4569(14) 0.5044(9) 0.043(4) Uani 0.2 1 d . . . . .

loop_
_atom_site_aniso_label
_atom_site_aniso_U_11
_atom_site_aniso_U_22
_atom_site_aniso_U_33
_atom_site_aniso_U_23
_atom_site_aniso_U_13
_atom_site_aniso_U_12
Co1 0.0111(2) 0.0162(2) 0.0156(2) -0.00368(19) -0.00102(18) -0.00208(18)
Co2 0.0105(2) 0.0146(2) 0.0145(2) -0.00480(19) 0.00010(17) -0.00321(17)
Cr1 0.01025(18) 0.0152(2) 0.0144(2) -0.00389(16) -0.00099(15) -0.00230(14)
Cr2 0.01068(19) 0.0175(2) 0.0149(2) -0.00634(16) -0.00016(15) -0.00298(15)
Co3 0.0230(2) 0.0254(2) 0.0163(2) -0.00503(17) -0.00071(16) -0.00421(17)
S6 0.0127(3) 0.0189(3) 0.0180(3) -0.0073(3) -0.0015(2) -0.0020(2)
S2 0.0138(3) 0.0189(3) 0.0185(3) -0.0051(3) -0.0008(2) -0.0030(2)
S4 0.0134(3) 0.0164(3) 0.0166(3) -0.0052(2) 0.0007(2) -0.0027(2)
S5 0.0140(3) 0.0176(3) 0.0167(3) -0.0041(2) -0.0013(2) -0.0033(2)
S1 0.0145(3) 0.0203(3) 0.0190(3) -0.0066(3) -0.0015(2) -0.0020(2)
S3 0.0133(3) 0.0206(3) 0.0177(3) -0.0045(3) -0.0022(2) -0.0012(2)
O5 0.0160(10) 0.0335(12) 0.0192(10) -0.0106(9) -0.0031(8) 0.0020(9)
O4 0.0154(9) 0.0250(11) 0.0157(9) -0.0058(8) -0.0001(7) -0.0063(8)
O6 0.0155(9) 0.0257(11) 0.0251(11) -0.0136(9) 0.0001(8) -0.0033(8)
O3 0.0171(9) 0.0177(9) 0.0182(9) -0.0053(8) -0.0015(7) -0.0023(7)
O1 0.0160(9) 0.0257(11) 0.0185(10) -0.0034(8) -0.0031(8) -0.0072(8)
O2 0.0150(9) 0.0240(11) 0.0195(10) -0.0067(8) -0.0003(8) -0.0009(8)
Co5 0.0203(10) 0.0295(12) 0.0156(10) -0.0092(9) 0.0004(8) -0.0041(8)
O8 0.0343(13) 0.0310(13) 0.0245(12) -0.0083(10) -0.0023(10) -0.0029(10)
O24 0.0256(12) 0.0383(14) 0.0301(13) -0.0142(11) -0.0058(10) 0.0064(10)
O11 0.0404(15) 0.0324(13) 0.0206(11) -0.0091(10) -0.0040(10) -0.0029(11)
O12 0.0315(13) 0.0421(15) 0.0231(12) -0.0121(11) -0.0021(10) -0.0075(11)
O7 0.0302(13) 0.0353(14) 0.0223(11) -0.0053(10) -0.0004(10) -0.0111(11)
O10 0.0343(14) 0.0389(15) 0.0211(11) -0.0097(11) -0.0022(10) 0.0013(11)
Co4 0.0209(9) 0.0234(10) 0.0140(8) -0.0062(7) -0.0041(7) -0.0019(7)
O28 0.0246(13) 0.0337(14) 0.0570(19) -0.0161(14) -0.0077(12) -0.0079(11)
O9 0.0386(15) 0.0442(17) 0.0250(13) -0.0049(12) -0.0028(11) 0.0070(13)
O16 0.0406(15) 0.0349(14) 0.0343(14) -0.0087(12) -0.0159(12) -0.0066(12)
O23 0.0421(16) 0.0384(15) 0.0360(15) -0.0156(13) -0.0139(12) 0.0125(13)
O17 0.0419(17) 0.0476(18) 0.0524(19) -0.0269(16) -0.0065(14) -0.0068(14)
C13 0.0190(13) 0.0182(13) 0.0198(13) -0.0053(11) -0.0050(10) 0.0025(10)
C7 0.0131(12) 0.0191(13) 0.0230(13) -0.0063(11) -0.0018(10) -0.0027(9)
C26 0.0166(13) 0.0266(15) 0.0192(13) -0.0060(11) -0.0023(10) -0.0010(11)
C14 0.0201(13) 0.0192(13) 0.0190(13) -0.0054(11) -0.0058(10) 0.0004(10)
C32 0.0177(13) 0.0243(14) 0.0287(15) -0.0134(12) -0.0052(11) -0.0011(11)
C31 0.0160(12) 0.0204(13) 0.0230(13) -0.0099(11) -0.0045(10) -0.0016(10)
C1 0.0141(12) 0.0228(13) 0.0200(13) -0.0080(11) -0.0024(10) -0.0036(10)
C8 0.0128(12) 0.0212(13) 0.0240(14) -0.0076(11) -0.0012(10) -0.0037(10)
C25 0.0158(12) 0.0194(13) 0.0198(13) -0.0044(11) -0.0039(10) -0.0009(10)
C19 0.0128(11) 0.0179(12) 0.0190(12) -0.0054(10) -0.0004(9) -0.0037(9)
C30 0.0185(13) 0.0219(14) 0.0231(14) -0.0064(11) -0.0018(11) 0.0005(10)
C15 0.0297(16) 0.0190(14) 0.0255(15) -0.0064(12) -0.0068(12) -0.0025(12)
C20 0.0135(11) 0.0213(13) 0.0190(13) -0.0072(11) -0.0007(9) -0.0036(10)
C2 0.0154(12) 0.0251(14) 0.0196(13) -0.0071(11) -0.0009(10) -0.0056(10)
O20 0.050(2) 0.060(2) 0.050(2) -0.0076(17) -0.0165(16) -0.0107(17)
C21 0.0185(13) 0.0229(14) 0.0234(14) -0.0026(12) -0.0003(11) -0.0067(11)
C23 0.0191(14) 0.0291(16) 0.0312(16) -0.0116(13) -0.0066(12) -0.0052(12)
C18 0.0252(15) 0.0287(16) 0.0227(14) -0.0107(13) -0.0056(12) 0.0066(12)
C12 0.0166(13) 0.0230(14) 0.0293(15) -0.0052(12) -0.0069(11) -0.0033(11)
C24 0.0164(12) 0.0233(14) 0.0220(13) -0.0079(11) -0.0054(10) -0.0002(10)
C22 0.0180(14) 0.0246(15) 0.0347(17) -0.0075(13) -0.0038(12) -0.0076(11)
C35 0.039(2) 0.0217(15) 0.041(2) -0.0097(15) -0.0140(16) -0.0048(14)
C36 0.0238(15) 0.0223(14) 0.0302(16) -0.0085(13) -0.0076(12) -0.0042(11)
C33 0.0263(16) 0.0302(17) 0.044(2) -0.0232(16) -0.0035(14) 0.0032(13)
C16 0.042(2) 0.0234(15) 0.0332(18) -0.0128(14) -0.0145(15) 0.0031(14)
C29 0.0179(14) 0.0306(17) 0.0319(17) -0.0089(14) -0.0054(12) 0.0044(12)
C17 0.0400(19) 0.0258(16) 0.0309(17) -0.0154(14) -0.0123(15) 0.0097(14)
O19 0.048(2) 0.036(2) 0.050(2) -0.0180(18) 0.0008(18) -0.0096(17)
C9 0.0187(13) 0.0267(15) 0.0313(16) -0.0132(13) -0.0018(12) -0.0004(11)
C6 0.0183(13) 0.0285(16) 0.0242(14) -0.0084(12) -0.0004(11) -0.0072(11)
C10 0.0169(14) 0.0310(17) 0.0407(19) -0.0158(15) -0.0046(13) 0.0023(12)
C5 0.0173(14) 0.041(2) 0.0341(18) -0.0136(16) -0.0029(13) -0.0095(13)
C11 0.0197(14) 0.0244(15) 0.0417(19) -0.0090(14) -0.0095(13) 0.0008(12)
O21 0.063(3) 0.063(3) 0.091(4) -0.010(3) -0.033(3) 0.009(2)
C27 0.0263(16) 0.0406(19) 0.0270(16) -0.0143(15) -0.0108(13) 0.0054(14)
C28 0.0228(15) 0.0382(19) 0.0345(18) -0.0110(15) -0.0120(13) 0.0043(14)
C34 0.040(2) 0.0263(17) 0.052(2) -0.0226(17) -0.0152(18) 0.0032(15)
C3 0.0212(14) 0.0362(18) 0.0236(15) -0.0063(13) -0.0064(12) -0.0057(13)
C4 0.0179(14) 0.046(2) 0.0331(18) -0.0113(16) -0.0086(13) -0.0068(14)
O26 0.038(2) 0.075(3) 0.069(3) -0.039(3) -0.001(2) 0.001(2)
O25 0.047(2) 0.057(3) 0.057(3) -0.018(2) -0.006(2) 0.018(2)
O18 0.061(3) 0.042(2) 0.048(2) -0.0056(19) -0.024(2) -0.013(2)
O13 0.127(5) 0.045(2) 0.075(3) -0.001(2) -0.052(3) -0.026(3)
O15 0.036(2) 0.181(8) 0.072(4) -0.083(5) -0.016(2) 0.005(3)
O22 0.072(4) 0.027(3) 0.045(3) -0.017(3) -0.039(3) 0.018(3)
O27 0.055(3) 0.161(8) 0.100(5) -0.077(6) -0.006(3) -0.016(4)
Co6 0.028(4) 0.044(6) 0.008(3) -0.007(4) 0.006(3) -0.013(4)
K1 0.26(2) 0.105(9) 0.051(5) -0.039(5) -0.043(9) 0.010(11)
O14 0.046(8) 0.076(12) 0.020(6) -0.028(7) -0.015(6) 0.029(8)

loop_
_atom_type_symbol
_atom_type_description
_atom_type_scat_dispersion_real
_atom_type_scat_dispersion_imag
_atom_type_scat_source
C C 0.0033 0.0016 'International Tables Vol C Tables 4.2.6.8 and 6.1.1.4'
H H 0.0000 0.0000 'International Tables Vol C Tables 4.2.6.8 and 6.1.1.4'
Co Co 0.3494 0.9721 'International Tables Vol C Tables 4.2.6.8 and 6.1.1.4'
Cr Cr 0.3209 0.6236 'International Tables Vol C Tables 4.2.6.8 and 6.1.1.4'
K K 0.2009 0.2494 'International Tables Vol C Tables 4.2.6.8 and 6.1.1.4'
S S 0.1246 0.1234 'International Tables Vol C Tables 4.2.6.8 and 6.1.1.4'
O O 0.0106 0.0060 'International Tables Vol C Tables 4.2.6.8 and 6.1.1.4'

loop_
_geom_angle_atom_site_label_1
_geom_angle_atom_site_label_2
_geom_angle_atom_site_label_3
_geom_angle
_geom_angle_site_symmetry_1
_geom_angle_site_symmetry_3
_geom_angle_publ_flag
Cr1 Co1 Cr1 180.000(18) 2_775 . ?
S2 Co1 Cr1 127.41(2) 2_775 . ?
S2 Co1 Cr1 127.41(2) . 2_775 ?
S2 Co1 Cr1 52.59(2) 2_775 2_775 ?
S2 Co1 Cr1 52.59(2) . . ?
S2 Co1 S2 180.00(4) 2_775 . ?
S2 Co1 S1 87.10(3) . . ?
S2 Co1 S1 92.90(3) . 2_775 ?
S2 Co1 S1 92.90(3) 2_775 . ?
S2 Co1 S1 87.10(3) 2_775 2_775 ?
S2 Co1 S3 91.63(3) 2_775 . ?
S2 Co1 S3 91.62(3) . 2_775 ?
S2 Co1 S3 88.38(3) . . ?
S2 Co1 S3 88.37(3) 2_775 2_775 ?
S1 Co1 Cr1 127.21(2) . 2_775 ?
S1 Co1 Cr1 127.21(2) 2_775 . ?
S1 Co1 Cr1 52.79(2) 2_775 2_775 ?
S1 Co1 Cr1 52.79(2) . . ?
S1 Co1 S1 180.0 . 2_775 ?
S1 Co1 S3 85.13(3) . . ?
S1 Co1 S3 94.87(3) . 2_775 ?
S3 Co1 Cr1 127.68(2) 2_775 . ?
S3 Co1 Cr1 52.32(2) . . ?
S3 Co1 Cr1 52.32(2) 2_775 2_775 ?
S3 Co1 Cr1 127.68(2) . 2_775 ?
S3 Co1 S1 94.87(3) . 2_775 ?
S3 Co1 S1 85.13(3) 2_775 2_775 ?
S3 Co1 S3 180.00(4) 2_775 . ?
Cr2 Co2 Cr2 180.0 . 2_667 ?
S6 Co2 Cr2 127.976(19) . 2_667 ?
S6 Co2 Cr2 52.024(19) 2_667 2_667 ?
S6 Co2 Cr2 52.025(19) . . ?
S6 Co2 Cr2 127.976(19) 2_667 . ?
S6 Co2 S6 180.00(3) 2_667 . ?
S6 Co2 S5 95.57(3) . 2_667 ?
S6 Co2 S5 84.43(3) . . ?
S6 Co2 S5 84.43(3) 2_667 2_667 ?
S6 Co2 S5 95.57(3) 2_667 . ?
S4 Co2 Cr2 127.58(2) 2_667 . ?
S4 Co2 Cr2 52.42(2) 2_667 2_667 ?
S4 Co2 Cr2 127.58(2) . 2_667 ?
S4 Co2 Cr2 52.42(2) . . ?
S4 Co2 S6 91.42(2) . 2_667 ?
S4 Co2 S6 88.58(2) 2_667 2_667 ?
S4 Co2 S6 91.42(2) 2_667 . ?
S4 Co2 S6 88.58(2) . . ?
S4 Co2 S4 180.0 2_667 . ?
S4 Co2 S5 93.19(3) 2_667 . ?
S4 Co2 S5 86.81(3) 2_667 2_667 ?
S4 Co2 S5 86.81(3) . . ?
S4 Co2 S5 93.19(3) . 2_667 ?
S5 Co2 Cr2 52.73(2) . . ?
S5 Co2 Cr2 127.27(2) 2_667 . ?
S5 Co2 Cr2 127.27(2) . 2_667 ?
S5 Co2 Cr2 52.73(2) 2_667 2_667 ?
S5 Co2 S5 180.0 . 2_667 ?
S2 Cr1 Co1 51.100(19) . . ?
S2 Cr1 S1 85.02(3) . . ?
S1 Cr1 Co1 51.42(2) . . ?
S3 Cr1 Co1 51.54(2) . . ?
S3 Cr1 S2 86.67(3) . . ?
S3 Cr1 S1 83.62(3) . . ?
O3 Cr1 Co1 119.65(7) . . ?
O3 Cr1 S2 91.08(7) . . ?
O3 Cr1 S1 170.32(7) . . ?
O3 Cr1 S3 87.32(7) . . ?
O3 Cr1 O1 97.53(10) . . ?
O1 Cr1 Co1 121.87(6) . . ?
O1 Cr1 S2 171.18(7) . . ?
O1 Cr1 S1 86.17(7) . . ?
O1 Cr1 S3 91.80(7) . . ?
O2 Cr1 Co1 122.58(7) . . ?
O2 Cr1 S2 86.46(7) . . ?
O2 Cr1 S1 94.88(7) . . ?
O2 Cr1 S3 173.08(7) . . ?
O2 Cr1 O3 93.71(9) . . ?
O2 Cr1 O1 94.85(10) . . ?
S6 Cr2 Co2 51.365(19) . . ?
S6 Cr2 S4 86.95(3) . . ?
S6 Cr2 S5 82.89(3) . . ?
S4 Cr2 Co2 50.933(19) . . ?
S4 Cr2 S5 84.62(3) . . ?
S5 Cr2 Co2 51.211(19) . . ?
O5 Cr2 Co2 121.92(7) . . ?
O5 Cr2 S6 92.24(7) . . ?
O5 Cr2 S4 170.28(8) . . ?
O5 Cr2 S5 85.67(7) . . ?
O4 Cr2 Co2 122.39(7) . . ?
O4 Cr2 S6 172.88(7) . . ?
O4 Cr2 S4 86.04(7) . . ?
O4 Cr2 S5 95.22(7) . . ?
O4 Cr2 O5 94.46(10) . . ?
O4 Cr2 O6 94.37(9) . . ?
O6 Cr2 Co2 119.62(7) . . ?
O6 Cr2 S6 87.12(7) . . ?
O6 Cr2 S4 92.14(8) . . ?
O6 Cr2 S5 169.64(7) . . ?
O6 Cr2 O5 97.49(10) . . ?
O11 Co3 O8 176.26(11) . . ?
O12 Co3 O8 88.27(11) . . ?
O12 Co3 O11 91.36(11) . . ?
O12 Co3 Co6 56.5(3) . . ?
O7 Co3 O8 89.37(11) . . ?
O7 Co3 O11 91.09(11) . . ?
O7 Co3 O12 177.21(12) . . ?
O7 Co3 O10 90.69(12) . . ?
O7 Co3 Co6 126.2(3) . . ?
O10 Co3 O8 87.85(11) . . ?
O10 Co3 O11 88.43(11) . . ?
O10 Co3 O12 90.71(12) . . ?
O10 Co3 Co6 59.3(3) . . ?
O9 Co3 O8 91.67(12) . . ?
O9 Co3 O11 92.04(12) . . ?
O9 Co3 O12 87.30(13) . . ?
O9 Co3 O7 91.28(13) . . ?
O9 Co3 O10 177.97(12) . . ?
O9 Co3 Co6 119.7(3) . . ?
Co6 Co3 O8 128.2(2) . . ?
Co6 Co3 O11 49.0(2) . . ?
Co2 S6 Cr2 76.61(2) . . ?
C31 S6 Co2 118.49(10) . . ?
C31 S6 Cr2 93.77(10) . . ?
Co1 S2 Cr1 76.31(2) . . ?
C7 S2 Co1 116.49(10) . . ?
C7 S2 Cr1 92.24(11) . . ?
Co2 S4 Cr2 76.65(2) . . ?
C19 S4 Co2 114.96(10) . . ?
C19 S4 Cr2 92.04(10) . . ?
Co2 S5 Cr2 76.06(3) . . ?
C25 S5 Co2 114.01(10) . . ?
C25 S5 Cr2 91.79(11) . . ?
Co1 S1 Cr1 75.79(3) . . ?
C1 S1 Co1 113.46(10) . . ?
C1 S1 Cr1 91.63(10) . . ?
Co1 S3 Cr1 76.14(3) . . ?
C13 S3 Co1 118.04(11) . . ?
C13 S3 Cr1 93.44(10) . . ?
C26 O5 Cr2 114.89(19) . . ?
C20 O4 Cr2 114.80(18) . . ?
Cr2 O6 K1 125.8(3) . . ?
C32 O6 Cr2 116.39(19) . . ?
C32 O6 K1 108.1(4) . . ?
C14 O3 Cr1 116.31(18) . . ?
C2 O1 Cr1 114.10(19) . . ?
C8 O2 Cr1 115.56(19) . . ?
Co4 Co5 Co6 87.5(3) . . ?
Co4 Co5 O14 24.4(4) . . ?
K1 Co5 Co4 166.3(11) . . ?
K1 Co5 Co6 78.9(11) . . ?
K1 Co5 O14 155.0(10) . . ?
O14 Co5 Co6 89.7(6) . . ?
Co6 O11 Co3 65.1(4) . . ?
Co3 O12 Co4 134.72(15) . . ?
Co3 O12 K1 102.2(4) . . ?
Co4 O12 K1 43.3(3) . . ?
Co6 O12 Co3 61.7(3) . . ?
Co6 O12 Co4 73.2(3) . . ?
Co6 O12 K1 48.4(4) . . ?
Co3 O10 Co6 61.6(3) . . ?
Co3 O10 K1 102.4(3) . . ?
Co6 O10 K1 47.8(4) . . ?
Co5 Co4 O12 91.06(17) . . ?
Co5 Co4 Co4 162.7(2) . 2_666 ?
Co5 Co4 O16 94.59(17) . . ?
Co5 Co4 O15 87.7(2) . . ?
Co5 Co4 Co6 62.4(3) . . ?
Co5 Co4 K1 5.2(5) . . ?
Co5 Co4 O14 173.2(6) . 2_666 ?
O12 Co4 Co4 96.75(13) . 2_666 ?
O12 Co4 Co6 46.6(3) . . ?
O16 Co4 O12 91.42(13) . . ?
O16 Co4 Co4 100.60(14) . 2_666 ?
O16 Co4 O15 87.79(17) . . ?
O16 Co4 Co6 127.0(2) . . ?
O15 Co4 O12 178.5(2) . . ?
O15 Co4 Co4 84.65(18) . 2_666 ?
O15 Co4 Co6 133.3(3) . . ?
Co6 Co4 Co4 113.1(2) . 2_666 ?
K1 Co4 O12 86.5(4) . . ?
K1 Co4 Co4 161.7(4) . 2_666 ?
K1 Co4 O16 97.3(4) . . ?
K1 Co4 O15 92.3(4) . . ?
K1 Co4 Co6 57.2(5) . . ?
O14 Co4 Co5 124.4(9) . . ?
O14 Co4 O12 123.6(11) . . ?
O14 Co4 O12 82.6(6) 2_666 . ?
O14 Co4 Co4 19.2(4) 2_666 2_666 ?
O14 Co4 Co4 39.2(8) . 2_666 ?
O14 Co4 O16 88.1(4) 2_666 . ?
O14 Co4 O16 122.8(10) . . ?
O14 Co4 O15 98.7(6) 2_666 . ?
O14 Co4 O15 57.9(11) . . ?
O14 Co4 Co6 108.9(10) . . ?
O14 Co4 Co6 111.1(6) 2_666 . ?
O14 Co4 K1 125.4(9) . . ?
O14 Co4 K1 168.0(7) 2_666 . ?
O14 Co4 O14 58.4(11) . 2_666 ?
Co4 O16 K1 41.0(2) . . ?
C14 C13 S3 119.0(2) . . ?
C18 C13 S3 120.2(2) . . ?
C18 C13 C14 120.3(3) . . ?
C8 C7 S2 117.6(2) . . ?
C12 C7 S2 122.2(3) . . ?
C12 C7 C8 119.7(3) . . ?
O5 C26 C25 120.7(3) . . ?
O5 C26 C27 120.6(3) . . ?
C27 C26 C25 118.7(3) . . ?
O3 C14 C13 120.8(3) . . ?
O3 C14 C15 120.8(3) . . ?
C15 C14 C13 118.5(3) . . ?
O6 C32 C31 120.6(3) . . ?
O6 C32 C33 120.7(3) . . ?
O6 C32 K1 48.7(3) . . ?
C31 C32 K1 143.5(4) . . ?
C33 C32 C31 118.6(3) . . ?
C33 C32 K1 81.4(3) . . ?
C32 C31 S6 118.9(2) . . ?
C36 C31 S6 120.5(2) . . ?
C36 C31 C32 120.0(3) . . ?
C2 C1 S1 118.3(2) . . ?
C6 C1 S1 121.6(3) . . ?
C6 C1 C2 120.0(3) . . ?
O2 C8 C7 120.9(3) . . ?
O2 C8 C9 120.0(3) . . ?
C7 C8 C9 119.1(3) . . ?
C26 C25 S5 117.9(2) . . ?
C30 C25 S5 121.8(2) . . ?
C30 C25 C26 120.2(3) . . ?
C20 C19 S4 117.6(2) . . ?
C24 C19 S4 122.3(2) . . ?
C24 C19 C20 119.9(3) . . ?
C29 C30 C25 120.5(3) . . ?
C16 C15 C14 120.5(3) . . ?
O4 C20 C19 120.7(3) . . ?
O4 C20 C21 120.3(3) . . ?
C21 C20 C19 119.0(3) . . ?
O1 C2 C1 120.8(3) . . ?
O1 C2 C3 120.4(3) . . ?
C3 C2 C1 118.8(3) . . ?
C22 C21 C20 120.4(3) . . ?
C22 C23 C24 119.9(3) . . ?
C17 C18 C13 120.5(3) . . ?
C11 C12 C7 120.6(3) . . ?
C23 C24 C19 120.3(3) . . ?
C23 C22 C21 120.5(3) . . ?
C34 C35 C36 119.5(3) . . ?
C35 C36 C31 120.4(3) . . ?
C32 C33 K1 74.1(3) . . ?
C34 C33 C32 120.2(3) . . ?
C34 C33 K1 145.3(4) . . ?
C17 C16 C15 120.6(3) . . ?
C30 C29 C28 119.4(3) . . ?
C18 C17 C16 119.6(3) . . ?
C10 C9 C8 120.3(3) . . ?
C5 C6 C1 120.6(3) . . ?
C9 C10 C11 120.4(3) . . ?
C6 C5 C4 119.6(3) . . ?
C12 C11 C10 119.8(3) . . ?
C28 C27 C26 120.2(3) . . ?
C29 C28 C27 120.9(3) . . ?
C35 C34 C33 121.2(4) . . ?
C4 C3 C2 120.4(3) . . ?
C3 C4 C5 120.5(3) . . ?
Co6 O13 K1 49.9(4) . . ?
Co4 O15 K1 41.7(3) . . ?
Co3 Co6 Co5 135.0(4) . . ?
Co3 Co6 Co4 121.8(5) . . ?
Co3 Co6 O13 138.8(5) . . ?
Co3 Co6 K1 135.5(5) . . ?
Co5 Co6 Co4 30.10(14) . . ?
O11 Co6 Co3 65.8(4) . . ?
O11 Co6 Co5 152.7(5) . . ?
O11 Co6 O12 107.3(6) . . ?
O11 Co6 O10 99.1(5) . . ?
O11 Co6 Co4 129.9(5) . . ?
O11 Co6 O13 83.6(4) . . ?
O11 Co6 K1 157.9(7) . . ?
O12 Co6 Co3 61.7(3) . . ?
O12 Co6 Co5 78.4(3) . . ?
O12 Co6 O10 93.8(4) . . ?
O12 Co6 Co4 60.2(3) . . ?
O12 Co6 O13 106.0(5) . . ?
O12 Co6 K1 91.5(6) . . ?
O10 Co6 Co3 59.1(3) . . ?
O10 Co6 Co5 107.2(4) . . ?
O10 Co6 Co4 128.3(4) . . ?
O10 Co6 O13 158.3(6) . . ?
O10 Co6 K1 91.1(5) . . ?
O13 Co6 Co5 69.3(3) . . ?
O13 Co6 Co4 58.9(3) . . ?
K1 Co6 Co5 20.3(5) . . ?
K1 Co6 Co4 50.4(6) . . ?
K1 Co6 O13 79.9(5) . . ?
O6 K1 O12 89.9(4) . . ?
O6 K1 O10 81.8(3) . . ?
O6 K1 O16 69.7(4) . . ?
O6 K1 C32 23.21(14) . . ?
O6 K1 O13 158.9(7) . . ?
O6 K1 O15 115.0(7) . . ?
O6 K1 O14 125.4(8) . . ?
Co5 K1 O6 107.4(13) . . ?
Co5 K1 O12 57.6(9) . . ?
Co5 K1 O10 113.6(11) . . ?
Co5 K1 Co4 8.4(7) . . ?
Co5 K1 O16 37.9(9) . . ?
Co5 K1 C32 101.8(13) . . ?
Co5 K1 O13 58.6(7) . . ?
Co5 K1 O15 38.9(9) . . ?
Co5 K1 O22 134.2(10) . 2_766 ?
Co5 K1 Co6 80.8(10) . . ?
Co5 K1 O14 18.0(7) . . ?
O12 K1 O10 56.8(3) . . ?
O12 K1 O16 62.0(4) . . ?
O12 K1 C32 106.1(4) . . ?
O12 K1 O15 96.2(6) . . ?
O10 K1 O16 111.3(4) . . ?
O10 K1 C32 104.5(3) . . ?
O10 K1 O15 149.5(5) . . ?
Co4 K1 O6 109.5(7) . . ?
Co4 K1 O12 50.2(3) . . ?
Co4 K1 O10 105.5(5) . . ?
Co4 K1 O16 41.7(4) . . ?
Co4 K1 C32 107.1(7) . . ?
Co4 K1 O13 54.3(3) . . ?
Co4 K1 O15 46.0(4) . . ?
Co4 K1 O22 128.7(5) . 2_766 ?
Co4 K1 Co6 72.4(5) . . ?
Co4 K1 O14 17.4(3) . . ?
O16 K1 C32 65.6(3) . . ?
O13 K1 O12 69.4(3) . . ?
O13 K1 O10 89.7(4) . . ?
O13 K1 O16 95.9(5) . . ?
O13 K1 C32 159.7(8) . . ?
O13 K1 O15 65.4(3) . . ?
O15 K1 O16 57.7(4) . . ?
O15 K1 C32 96.2(5) . . ?
O22 K1 O6 115.4(7) 2_766 . ?
O22 K1 O12 105.5(5) 2_766 . ?
O22 K1 O10 59.7(4) 2_766 . ?
O22 K1 O16 167.2(6) 2_766 . ?
O22 K1 C32 124.0(7) 2_766 . ?
O22 K1 O13 75.7(4) 2_766 . ?
O22 K1 O15 124.6(4) 2_766 . ?
O22 K1 Co6 66.8(6) 2_766 . ?
O22 K1 O14 117.0(5) 2_766 . ?
Co6 K1 O6 115.4(5) . . ?
Co6 K1 O12 40.1(4) . . ?
Co6 K1 O10 41.2(4) . . ?
Co6 K1 O16 100.3(7) . . ?
Co6 K1 C32 137.9(5) . . ?
Co6 K1 O13 50.2(3) . . ?
Co6 K1 O15 109.4(6) . . ?
Co6 K1 O14 73.5(6) . . ?
O14 K1 O12 62.3(5) . . ?
O14 K1 O10 112.3(6) . . ?
O14 K1 O16 55.8(5) . . ?
O14 K1 C32 118.4(7) . . ?
O14 K1 O13 41.4(4) . . ?
O14 K1 O15 37.2(5) . . ?
Co5 O14 K1 6.9(4) . . ?
Co4 O14 Co5 31.2(5) . . ?
Co4 O14 Co5 152.4(9) 2_666 . ?
Co4 O14 Co4 121.6(11) . 2_666 ?
Co4 O14 K1 37.2(7) . . ?
Co4 O14 K1 156.6(9) 2_666 . ?
Co4 O14 O14 90.3(13) . 2_666 ?
O14 O14 Co5 121.2(12) 2_666 . ?
O14 O14 Co4 31.3(6) 2_666 2_666 ?
O14 O14 K1 126.3(12) 2_666 . ?

loop_
_geom_bond_atom_site_label_1
_geom_bond_atom_site_label_2
_geom_bond_distance
_geom_bond_site_symmetry_2
_geom_bond_publ_flag
Co1 Cr1 2.8639(4) . ?
Co1 Cr1 2.8639(4) 2_775 ?
Co1 S2 2.2940(7) 2_775 ?
Co1 S2 2.2940(7) . ?
Co1 S1 2.3096(7) . ?
Co1 S1 2.3097(7) 2_775 ?
Co1 S3 2.3098(8) . ?
Co1 S3 2.3098(7) 2_775 ?
Co2 Cr2 2.8783(4) 2_667 ?
Co2 Cr2 2.8783(5) . ?
Co2 S6 2.3111(7) . ?
Co2 S6 2.3111(7) 2_667 ?
Co2 S4 2.2968(7) . ?
Co2 S4 2.2967(7) 2_667 ?
Co2 S5 2.3116(7) . ?
Co2 S5 2.3116(7) 2_667 ?
Cr1 S2 2.3413(9) . ?
Cr1 S1 2.3528(9) . ?
Cr1 S3 2.3345(8) . ?
Cr1 O3 1.969(2) . ?
Cr1 O1 1.979(2) . ?
Cr1 O2 1.963(2) . ?
Cr2 S6 2.3323(8) . ?
Cr2 S4 2.3443(9) . ?
Cr2 S5 2.3601(9) . ?
Cr2 O5 1.974(2) . ?
Cr2 O4 1.965(2) . ?
Cr2 O6 1.973(2) . ?
Co3 O8 2.153(3) . ?
Co3 O11 2.132(3) . ?
Co3 O12 2.121(3) . ?
Co3 O7 2.065(3) . ?
Co3 O10 2.068(3) . ?
Co3 O9 2.064(3) . ?
Co3 Co6 2.121(11) . ?
S6 C31 1.762(3) . ?
S2 C7 1.773(3) . ?
S4 C19 1.772(3) . ?
S5 C25 1.777(3) . ?
S1 C1 1.775(3) . ?
S3 C13 1.766(3) . ?
O5 C26 1.354(4) . ?
O4 C20 1.353(4) . ?
O6 C32 1.350(4) . ?
O6 K1 2.574(10) . ?
O3 C14 1.351(4) . ?
O1 C2 1.349(3) . ?
O2 C8 1.352(4) . ?
Co5 Co4 1.329(3) . ?
Co5 Co6 2.347(10) . ?
Co5 K1 0.83(2) . ?
Co5 O14 2.114(14) . ?
O11 Co6 1.765(9) . ?
O12 Co4 2.400(4) . ?
O12 Co6 2.009(11) . ?
O12 K1 3.117(16) . ?
O10 Co6 2.074(10) . ?
O10 K1 3.151(17) . ?
Co4 Co4 2.739(4) 2_666 ?
Co4 O16 2.171(4) . ?
Co4 O15 2.316(8) . ?
Co4 Co6 2.647(10) . ?
Co4 K1 2.14(2) . ?
Co4 O14 2.032(15) 2_666 ?
Co4 O14 1.057(14) . ?
O16 K1 3.24(2) . ?
C13 C14 1.410(4) . ?
C13 C18 1.398(4) . ?
C7 C8 1.404(4) . ?
C7 C12 1.396(4) . ?
C26 C25 1.406(4) . ?
C26 C27 1.403(5) . ?
C14 C15 1.401(4) . ?
C32 C31 1.414(4) . ?
C32 C33 1.404(5) . ?
C32 K1 3.257(12) . ?
C31 C36 1.395(4) . ?
C1 C2 1.411(4) . ?
C1 C6 1.396(4) . ?
C8 C9 1.405(4) . ?
C25 C30 1.399(4) . ?
C19 C20 1.407(4) . ?
C19 C24 1.395(4) . ?
C30 C29 1.388(5) . ?
C15 C16 1.394(5) . ?
C20 C21 1.396(4) . ?
C2 C3 1.402(5) . ?
C21 C22 1.386(5) . ?
C23 C24 1.386(4) . ?
C23 C22 1.385(5) . ?
C18 C17 1.387(5) . ?
C12 C11 1.384(5) . ?
C35 C36 1.393(5) . ?
C35 C34 1.382(6) . ?
C33 C34 1.384(6) . ?
C33 K1 3.350(13) . ?
C16 C17 1.387(6) . ?
C29 C28 1.390(5) . ?
C9 C10 1.383(5) . ?
C6 C5 1.385(5) . ?
C10 C11 1.394(6) . ?
C5 C4 1.395(6) . ?
C27 C28 1.390(5) . ?
C3 C4 1.390(5) . ?
O13 Co6 2.345(11) . ?
O13 K1 3.004(11) . ?
O15 K1 3.216(19) . ?
O22 K1 2.24(2) 2_766 ?
Co6 K1 2.333(17) . ?
K1 O14 2.88(2) . ?
O14 O14 1.73(3) 2_666 ?
